data_7106793
loop_
_publ_author_name
'Dong Han'
'Fei-Long Jiang'
'Ming-Yan Wu'
'Lian Chen'
'Qi-Hui Chen'
'Maochun Hong'

_publ_section_title
;
 A non-interpenetrated porous metal-organic framework with high gas-uptake
 capacity
;
_journal_name_full Chem.Commun.
_journal_page_first 9861
_journal_paper_doi 10.1039/c1cc12858b
_journal_volume 47
_journal_year 2011
_chemical_formula_sum 'C46 H28 N2 O8 Zn2'
_chemical_formula_weight 867.44
_chemical_name_systematic
;
?
;
_space_group_IT_number 223
_symmetry_cell_setting cubic
_symmetry_space_group_name_Hall '-P 4n 2 3'
_symmetry_space_group_name_H-M 'P m -3 n'
_atom_sites_solution_hydrogens geom
_atom_sites_solution_primary direct
_atom_sites_solution_secondary difmap
_audit_creation_method SHELXL-97
_cell_angle_alpha 90.00
_cell_angle_beta 90.00
_cell_angle_gamma 90.00
_cell_formula_units_Z 6
_cell_length_a 27.7364(11)
_cell_length_b 27.7364(11)
_cell_length_c 27.7364(11)
_cell_measurement_reflns_used 37135
_cell_measurement_temperature 293(2)
_cell_measurement_theta_max 27.4797
_cell_measurement_theta_min 2.0772
_cell_volume 21337.8(15)
_computing_cell_refinement 'CrystalClear (Rigaku, 2000)'
_computing_data_collection 'CrystalClear (Rigaku, 2000)'
_computing_data_reduction 'CrystalClear (Rigaku, 2000)'
_computing_molecular_graphics 'SHELXL-97 (Sheldrick, 1997)'
_computing_publication_material 'SHELXL-97 (Sheldrick, 1997)'
_computing_structure_refinement 'SHELXL-97 (Sheldrick, 1997)'
_computing_structure_solution 'SHELXS-97 (Sheldrick, 1990)'
_diffrn_ambient_temperature 293(2)
_diffrn_detector_area_resol_mean 28.5714
_diffrn_measured_fraction_theta_full 0.992
_diffrn_measured_fraction_theta_max 0.992
_diffrn_measurement_device_type 'Saturn70 (4x4 bin mode)'
_diffrn_measurement_method dtprofit.ref
_diffrn_radiation_monochromator graphite
_diffrn_radiation_source 'fine-focus sealed tube'
_diffrn_radiation_type MoK\a
_diffrn_radiation_wavelength 0.71073
_diffrn_reflns_av_R_equivalents 0.0000
_diffrn_reflns_av_sigmaI/netI 0.0193
_diffrn_reflns_limit_h_max 20
_diffrn_reflns_limit_h_min 0
_diffrn_reflns_limit_k_max 0
_diffrn_reflns_limit_k_min -25
_diffrn_reflns_limit_l_max -2
_diffrn_reflns_limit_l_min -35
_diffrn_reflns_number 4301
_diffrn_reflns_theta_full 27.44
_diffrn_reflns_theta_max 27.44
_diffrn_reflns_theta_min 2.08
_exptl_absorpt_coefficient_mu 0.353
_exptl_absorpt_correction_T_max 1.0000
_exptl_absorpt_correction_T_min 0.5896
_exptl_absorpt_correction_type multi-scan
_exptl_crystal_colour Colorless
_exptl_crystal_density_diffrn 0.405
_exptl_crystal_density_method 'not measured'
_exptl_crystal_description Prism
_exptl_crystal_F_000 2652
_exptl_crystal_size_max 0.2
_exptl_crystal_size_mid 0.2
_exptl_crystal_size_min 0.2
_refine_diff_density_max 1.885
_refine_diff_density_min -1.068
_refine_diff_density_rms 0.057
_refine_ls_extinction_method none
_refine_ls_goodness_of_fit_ref 1.031
_refine_ls_hydrogen_treatment constr
_refine_ls_matrix_type full
_refine_ls_number_parameters 82
_refine_ls_number_reflns 4301
_refine_ls_number_restraints 30
_refine_ls_restrained_S_all 1.036
_refine_ls_R_factor_all 0.0719
_refine_ls_R_factor_gt 0.0688
_refine_ls_shift/su_max 0.000
_refine_ls_shift/su_mean 0.000
_refine_ls_structure_factor_coef Fsqd
_refine_ls_weighting_details 'calc w=1/[\s^2^(Fo^2^)+(0.1900P)^2^+0.0000P] where P=(Fo^2^+2Fc^2^)/3'
_refine_ls_weighting_scheme calc
_refine_ls_wR_factor_gt 0.2125
_refine_ls_wR_factor_ref 0.2230
_reflns_number_gt 3498
_reflns_number_total 4301
_reflns_threshold_expression >2sigma(I)
_cod_data_source_file c1cc12858b.txt
_cod_data_source_block 1
_cod_original_sg_symbol_H-M Pm-3n
_cod_database_code 7106793

loop_
_symmetry_equiv_pos_as_xyz
'x, y, z'
'-y+1/2, x+1/2, z+1/2'
'-x, -y, z'
'y+1/2, -x+1/2, z+1/2'
'x+1/2, -z+1/2, y+1/2'
'x, -y, -z'
'x+1/2, z+1/2, -y+1/2'
'z+1/2, y+1/2, -x+1/2'
'-x, y, -z'
'-z+1/2, y+1/2, x+1/2'
'z, x, y'
'y, z, x'
'-y, -z, x'
'z, -x, -y'
'-y, z, -x'
'-z, -x, y'
'-z, x, -y'
'y, -z, -x'
'y+1/2, x+1/2, -z+1/2'
'-y+1/2, -x+1/2, -z+1/2'
'-x+1/2, z+1/2, y+1/2'
'-x+1/2, -z+1/2, -y+1/2'
'z+1/2, -y+1/2, x+1/2'
'-z+1/2, -y+1/2, -x+1/2'
'-x, -y, -z'
'y-1/2, -x-1/2, -z-1/2'
'x, y, -z'
'-y-1/2, x-1/2, -z-1/2'
'-x-1/2, z-1/2, -y-1/2'
'-x, y, z'
'-x-1/2, -z-1/2, y-1/2'
'-z-1/2, -y-1/2, x-1/2'
'x, -y, z'
'z-1/2, -y-1/2, -x-1/2'
'-z, -x, -y'
'-y, -z, -x'
'y, z, -x'
'-z, x, y'
'y, -z, x'
'z, x, -y'
'z, -x, y'
'-y, z, x'
'-y-1/2, -x-1/2, z-1/2'
'y-1/2, x-1/2, z-1/2'
'x-1/2, -z-1/2, -y-1/2'
'x-1/2, z-1/2, y-1/2'
'-z-1/2, y-1/2, -x-1/2'
'z-1/2, y-1/2, x-1/2'

loop_
_atom_site_label
_atom_site_type_symbol
_atom_site_fract_x
_atom_site_fract_y
_atom_site_fract_z
_atom_site_U_iso_or_equiv
_atom_site_adp_type
_atom_site_occupancy
_atom_site_symmetry_multiplicity
_atom_site_calc_flag
_atom_site_refinement_flags
_atom_site_disorder_assembly
_atom_site_disorder_group
Zn1 Zn 0.0000 0.198741(10) 0.5000 0.0409(2) Uani 1 4 d S . .
O1 O 0.05162(4) 0.21039(5) 0.44858(4) 0.0660(4) Uani 1 1 d . . .
N1 N 0.0000 0.12589(9) 0.5000 0.0575(6) Uani 1 4 d SD . .
C1 C 0.06663(6) 0.2500 0.43337(6) 0.0561(5) Uani 1 2 d S . .
C2 C 0.10427(6) 0.2500 0.39573(6) 0.0618(6) Uani 1 2 d S . .
C7 C 0.2500 0.21509(7) 0.28491(7) 0.0722(7) Uani 1 2 d S . .
H7 H 0.2500 0.1914 0.3086 0.087 Uiso 1 2 calc SR . .
C5 C 0.17615(7) 0.2500 0.32385(7) 0.0707(7) Uani 1 2 d S . .
C4 C 0.15727(7) 0.29204(8) 0.34154(8) 0.0840(6) Uani 1 1 d . . .
H4 H 0.1682 0.3212 0.3291 0.101 Uiso 1 1 calc R . .
C3 C 0.12257(7) 0.29279(8) 0.37718(7) 0.0738(5) Uani 1 1 d . . .
H3 H 0.1113 0.3221 0.3889 0.089 Uiso 1 1 calc R . .
C6 C 0.21414(7) 0.2500 0.28586(7) 0.0740(7) Uani 1 2 d S . .
C10 C 0.0000 0.02621(14) 0.5000 0.0776(10) Uani 1 4 d SD . .
C8 C 0.0408(2) 0.1020(3) 0.5000 0.239(4) Uani 0.80 2 d SPD . .
C9 C 0.0431(2) 0.0506(2) 0.5000 0.239(4) Uani 0.80 2 d SPD . .
C12 C 0.0000 0.0521(4) 0.4582(3) 0.159(9) Uani 0.20 2 d SPD . .
C11 C 0.0000 0.1010(4) 0.4584(3) 0.159(9) Uani 0.20 2 d SPD . .

loop_
_atom_site_aniso_label
_atom_site_aniso_U_11
_atom_site_aniso_U_22
_atom_site_aniso_U_33
_atom_site_aniso_U_23
_atom_site_aniso_U_13
_atom_site_aniso_U_12
Zn1 0.0443(2) 0.0350(2) 0.0436(2) 0.000 0.000 0.000
O1 0.0712(8) 0.0612(7) 0.0654(7) 0.0034(5) 0.0130(6) -0.0011(5)
N1 0.0637(15) 0.0404(12) 0.0684(16) 0.000 0.000 0.000
C1 0.0586(8) 0.0509(12) 0.0586(8) 0.0021(6) 0.0039(10) 0.0021(6)
C2 0.0629(8) 0.0598(13) 0.0629(8) 0.0041(7) 0.0079(10) 0.0041(7)
C7 0.0739(16) 0.0713(10) 0.0713(10) 0.0112(12) 0.0128(11) 0.0128(11)
C5 0.0763(10) 0.0593(13) 0.0763(10) 0.0063(8) 0.0149(13) 0.0063(8)
C4 0.0930(14) 0.0700(12) 0.0889(14) 0.0081(10) 0.0236(13) -0.0011(10)
C3 0.0783(12) 0.0616(10) 0.0816(12) 0.0008(9) 0.0168(10) 0.0067(8)
C6 0.0754(11) 0.0711(16) 0.0754(11) 0.0132(11) 0.0165(13) 0.0132(11)
C10 0.095(3) 0.052(2) 0.086(3) 0.000 0.000 0.000
C8 0.196(7) 0.112(4) 0.409(15) 0.000 0.000 0.009(4)
C9 0.196(7) 0.112(4) 0.409(15) 0.000 0.000 0.009(4)
C12 0.28(3) 0.119(12) 0.079(9) 0.007(9) 0.000 0.000
C11 0.28(3) 0.119(12) 0.079(9) 0.007(9) 0.000 0.000

loop_
_atom_type_symbol
_atom_type_description
_atom_type_scat_dispersion_real
_atom_type_scat_dispersion_imag
_atom_type_scat_source
C C 0.0033 0.0016 'International Tables Vol C Tables 4.2.6.8 and 6.1.1.4'
N N 0.0061 0.0033 'International Tables Vol C Tables 4.2.6.8 and 6.1.1.4'
O O 0.0106 0.0060 'International Tables Vol C Tables 4.2.6.8 and 6.1.1.4'
Zn Zn 0.2839 1.4301 'International Tables Vol C Tables 4.2.6.8 and 6.1.1.4'
H H 0.0000 0.0000 'International Tables Vol C Tables 4.2.6.8 and 6.1.1.4'

loop_
_geom_angle_atom_site_label_1
_geom_angle_atom_site_label_2
_geom_angle_atom_site_label_3
_geom_angle
_geom_angle_site_symmetry_1
_geom_angle_site_symmetry_3
_geom_angle_publ_flag
N1 Zn1 O1 99.08(4) . 30 ?
N1 Zn1 O1 99.08(4) . . ?
O1 Zn1 O1 88.79(6) 30 . ?
N1 Zn1 O1 99.08(4) . 27_556 ?
O1 Zn1 O1 161.84(8) 30 27_556 ?
O1 Zn1 O1 88.36(6) . 27_556 ?
N1 Zn1 O1 99.08(4) . 9_556 ?
O1 Zn1 O1 88.36(6) 30 9_556 ?
O1 Zn1 O1 161.84(8) . 9_556 ?
O1 Zn1 O1 88.79(6) 27_556 9_556 ?
N1 Zn1 Zn1 180.0 . 32_666 ?
O1 Zn1 Zn1 80.92(4) 30 32_666 ?
O1 Zn1 Zn1 80.92(4) . 32_666 ?
O1 Zn1 Zn1 80.92(4) 27_556 32_666 ?
O1 Zn1 Zn1 80.92(4) 9_556 32_666 ?
C1 O1 Zn1 127.42(13) . . ?
C8 N1 C8 119.4(6) 9_556 . ?
C8 N1 C11 75.0(3) 9_556 . ?
C8 N1 C11 75.0(3) . . ?
C8 N1 C11 75.0(3) 9_556 9_556 ?
C8 N1 C11 75.0(3) . 9_556 ?
C11 N1 C11 118.3(9) . 9_556 ?
C8 N1 Zn1 120.3(3) 9_556 . ?
C8 N1 Zn1 120.3(3) . . ?
C11 N1 Zn1 120.9(4) . . ?
C11 N1 Zn1 120.9(4) 9_556 . ?
O1 C1 O1 123.3(2) . 24 ?
O1 C1 C2 118.34(11) . . ?
O1 C1 C2 118.34(11) 24 . ?
C3 C2 C3 117.3(2) 24 . ?
C3 C2 C1 121.34(11) 24 . ?
C3 C2 C1 121.34(11) . . ?
C6 C7 C6 122.7(3) 11 . ?
C6 C7 H7 118.7 11 . ?
C6 C7 H7 118.7 . . ?
C4 C5 C4 116.8(3) 24 . ?
C4 C5 C6 121.59(13) 24 . ?
C4 C5 C6 121.59(13) . . ?
C5 C4 C3 122.4(2) . . ?
C5 C4 H4 118.8 . . ?
C3 C4 H4 118.8 . . ?
C4 C3 C2 120.47(19) . . ?
C4 C3 H3 119.8 . . ?
C2 C3 H3 119.8 . . ?
C7 C6 C7 117.3(3) . 12 ?
C7 C6 C5 121.34(15) . . ?
C7 C6 C5 121.34(15) 12 . ?
C12 C10 C12 116.5(9) 9_556 . ?
C12 C10 C9 75.0(2) 9_556 . ?
C12 C10 C9 75.0(2) . . ?
C12 C10 C9 75.0(2) 9_556 9_556 ?
C12 C10 C9 75.0(2) . 9_556 ?
C9 C10 C9 120.9(6) . 9_556 ?
C12 C10 C10 121.7(4) 9_556 25_556 ?
C12 C10 C10 121.7(4) . 25_556 ?
C9 C10 C10 119.5(3) . 25_556 ?
C9 C10 C10 119.5(3) 9_556 25_556 ?
N1 C8 C9 122.9(6) . . ?
N1 C8 C11 53.4(3) . . ?
C9 C8 C11 90.8(5) . . ?
N1 C8 C11 53.4(3) . 9_556 ?
C9 C8 C11 90.8(5) . 9_556 ?
C11 C8 C11 91.1(5) . 9_556 ?
C10 C9 C8 117.0(5) . . ?
C10 C9 C12 52.2(3) . . ?
C8 C9 C12 86.8(5) . . ?
C10 C9 C12 52.2(3) . 9_556 ?
C8 C9 C12 86.8(5) . 9_556 ?
C12 C9 C12 88.2(5) . 9_556 ?
C11 C12 C10 121.6(7) . . ?
C11 C12 C9 91.2(5) . . ?
C10 C12 C9 52.8(3) . . ?
C11 C12 C9 91.2(5) . 9_556 ?
C10 C12 C9 52.8(3) . 9_556 ?
C9 C12 C9 91.8(5) . 9_556 ?
N1 C11 C12 121.1(7) . . ?
N1 C11 C8 51.6(3) . . ?
C12 C11 C8 91.1(6) . . ?
N1 C11 C8 51.6(3) . 9_556 ?
C12 C11 C8 91.1(6) . 9_556 ?
C8 C11 C8 88.9(5) . 9_556 ?

loop_
_geom_bond_atom_site_label_1
_geom_bond_atom_site_label_2
_geom_bond_distance
_geom_bond_site_symmetry_2
_geom_bond_publ_flag
Zn1 N1 2.021(3) . ?
Zn1 O1 2.0465(12) 30 ?
Zn1 O1 2.0465(12) . ?
Zn1 O1 2.0465(12) 27_556 ?
Zn1 O1 2.0465(12) 9_556 ?
Zn1 Zn1 2.8435(5) 32_666 ?
O1 C1 1.2483(16) . ?
N1 C8 1.312(6) 9_556 ?
N1 C8 1.312(6) . ?
N1 C11 1.345(9) . ?
N1 C11 1.345(9) 9_556 ?
C1 O1 1.2483(16) 24 ?
C1 C2 1.477(3) . ?
C2 C3 1.390(2) 24 ?
C2 C3 1.390(2) . ?
C7 C6 1.3883(18) 11 ?
C7 C6 1.3883(18) . ?
C7 H7 0.9300 . ?
C5 C4 1.369(3) 24 ?
C5 C4 1.369(3) . ?
C5 C6 1.490(4) . ?
C4 C3 1.380(3) . ?
C4 H4 0.9300 . ?
C3 H3 0.9300 . ?
C6 C7 1.3883(18) 12 ?
C10 C12 1.363(9) 9_556 ?
C10 C12 1.363(9) . ?
C10 C9 1.375(7) . ?
C10 C9 1.375(7) 9_556 ?
C10 C10 1.454(8) 25_556 ?
C8 C9 1.426(8) . ?
C8 C11 1.618(7) . ?
C8 C11 1.618(7) 9_556 ?
C9 C12 1.666(7) . ?
C9 C12 1.666(7) 9_556 ?
C12 C11 1.357(11) . ?
C12 C9 1.666(7) 9_556 ?
C11 C8 1.618(7) 9_556 ?
